data_4329659
loop_
_publ_author_name
'Jes\'us Ferrando-Soria'
'Thais Grancha'
'Jorge Pas\'an'
'Catalina Ruiz-P\'erez'
'Laura Ca\~nadillas-Delgado'
'Yves Journaux'
'Miguel Julve'
'Joan Cano'
'Francesc Lloret'
'Emilio Pardo'

_publ_contact_author_address
;
 Laboratorio de Rayos X y Materiales Moleculares
 Dpto. F\'isica Fundamental II. Facultad de F\'isica
 Universidad de La Laguna
 E-38204. La Laguna. Tenerife
 Spain
;
_publ_contact_author_email caruiz@ull.es
_publ_contact_author_name 'Professor Catalina Ruiz-P\'erez'
_publ_section_title
;
 Solid-State Aggregation of Metallacyclophane-Based MnIICuII
 One-Dimensional Ladders
;
_journal_name_full 'Inorganic Chemistry'
_journal_page_first 7019
_journal_page_last 7021
_journal_paper_doi 10.1021/ic300953n
_journal_volume 51
_journal_year 2012
_chemical_formula_sum 'C40 H62 Cu4 Mn4 N8 O47'
_chemical_formula_weight 1880.90
_chemical_name_systematic
;
 ?
;
_space_group_IT_number 14
_symmetry_cell_setting monoclinic
_symmetry_Int_Tables_number 14
_symmetry_space_group_name_Hall '-P 2ybc'
_symmetry_space_group_name_H-M 'P 1 21/c 1'
_atom_sites_solution_hydrogens geom
_atom_sites_solution_primary direct
_atom_sites_solution_secondary difmap
_audit_creation_method SHELXL-97
_cell_angle_alpha 90.00
_cell_angle_beta 122.469(9)
_cell_angle_gamma 90.00
_cell_formula_units_Z 4
_cell_length_a 10.546(2)
_cell_length_b 37.161(7)
_cell_length_c 19.459(3)
_cell_measurement_temperature 100(2)
_cell_volume 6434(2)
_computing_cell_refinement 'HKL2000 (Otwinowski & Minor, 1997)'
_computing_data_collection 'mxcube (Gabadinho & McSweeney, 2010'
_computing_data_reduction 'HKL2000 (Otwinowski & Minor, 1997)'
_computing_molecular_graphics 'Ortep-3 for Windows (Farrugia, 1997)'
_computing_publication_material 'WinGX publication routines (Farrugia, 1999)'
_computing_structure_refinement 'SHELXL-97 (Sheldrick, 2008)'
_computing_structure_solution 'SHELXL-97 (Sheldrick, 2008)'
_diffrn_ambient_temperature 100(2)
_diffrn_detector 'HUBER ADSC Q210r CCD detector'
_diffrn_detector_area_resol_mean 9.6
_diffrn_measured_fraction_theta_full 0.993
_diffrn_measured_fraction_theta_max 0.993
_diffrn_measurement_device_type 'Single-axis HUBER diffractometer'
_diffrn_measurement_method 'CCD rotation images, thick slices'
_diffrn_radiation_detector 'ADSC Q210r CCD (binned mode)'
_diffrn_radiation_monochromator 'Si 111'
_diffrn_radiation_probe x-ray
_diffrn_radiation_type synchrotron
_diffrn_radiation_wavelength 0.73800
_diffrn_reflns_av_R_equivalents 0.0801
_diffrn_reflns_av_sigmaI/netI 0.0431
_diffrn_reflns_limit_h_max 14
_diffrn_reflns_limit_h_min -13
_diffrn_reflns_limit_k_max 49
_diffrn_reflns_limit_k_min -49
_diffrn_reflns_limit_l_max 25
_diffrn_reflns_limit_l_min -25
_diffrn_reflns_number 120085
_diffrn_reflns_theta_full 29.47
_diffrn_reflns_theta_max 29.47
_diffrn_reflns_theta_min 1.41
_diffrn_source synchrotron
_diffrn_source_type 'ESRF-CRG BM16'
_exptl_absorpt_coefficient_mu 2.175
_exptl_absorpt_correction_type sphere
_exptl_crystal_colour pale_green
_exptl_crystal_density_diffrn 1.942
_exptl_crystal_description sheet
_exptl_crystal_F_000 3800
_exptl_crystal_size_max 0.14
_exptl_crystal_size_mid 0.12
_exptl_crystal_size_min 0.06
_refine_diff_density_max 2.758
_refine_diff_density_min -1.548
_refine_diff_density_rms 0.161
_refine_ls_extinction_method none
_refine_ls_goodness_of_fit_ref 1.076
_refine_ls_hydrogen_treatment constr
_refine_ls_matrix_type full
_refine_ls_number_parameters 928
_refine_ls_number_reflns 15827
_refine_ls_number_restraints 0
_refine_ls_restrained_S_all 1.076
_refine_ls_R_factor_all 0.0616
_refine_ls_R_factor_gt 0.0577
_refine_ls_shift/su_max 0.001
_refine_ls_shift/su_mean 0.000
_refine_ls_structure_factor_coef Fsqd
_refine_ls_weighting_details 'calc w=1/[\s^2^(Fo^2^)+(0.0417P)^2^+53.3889P] where P=(Fo^2^+2Fc^2^)/3'
_refine_ls_weighting_scheme calc
_refine_ls_wR_factor_gt 0.1393
_refine_ls_wR_factor_ref 0.1431
_reflns_number_gt 14721
_reflns_number_total 15827
_reflns_threshold_expression >2sigma(I)
_cod_data_source_file ic300953n_si_003.cif
_cod_data_source_block compound2
_cod_original_sg_symbol_H-M 'P 21/c'
_cod_database_code 4329659

loop_
_symmetry_equiv_pos_as_xyz
'x, y, z'
'-x, y+1/2, -z+1/2'
'-x, -y, -z'
'x, -y-1/2, z-1/2'

loop_
_atom_site_label
_atom_site_type_symbol
_atom_site_fract_x
_atom_site_fract_y
_atom_site_fract_z
_atom_site_U_iso_or_equiv
_atom_site_adp_type
_atom_site_occupancy
_atom_site_symmetry_multiplicity
_atom_site_calc_flag
_atom_site_refinement_flags
Cu1 Cu 0.97344(5) 0.093610(12) 0.81240(3) 0.00872(10) Uani 1 1 d .
Cu2 Cu 0.47038(6) 0.089301(14) 0.93212(3) 0.01224(11) Uani 1 1 d .
Cu3 Cu -0.01397(6) -0.155770(13) 0.61171(3) 0.00977(10) Uani 1 1 d .
Cu4 Cu 0.50017(5) -0.160716(12) 0.50323(3) 0.00827(10) Uani 1 1 d .
Mn1 Mn 0.73820(7) -0.028267(16) 0.62251(4) 0.01219(13) Uani 1 1 d .
Mn2 Mn 0.19111(7) -0.030139(16) 0.76858(4) 0.01175(13) Uani 1 1 d .
Mn3 Mn 1.25526(6) 0.212522(15) 1.00183(4) 0.00804(12) Uani 1 1 d .
Mn4 Mn 0.71194(7) 0.204557(16) 1.13446(4) 0.01065(12) Uani 1 1 d .
O1 O 0.9635(3) -0.00031(8) 0.70961(18) 0.0126(6) Uani 1 1 d .
O1W O 0.6929(4) 0.00011(8) 0.5153(2) 0.0188(6) Uani 1 1 d .
O2 O 1.0442(3) 0.05311(7) 0.77336(18) 0.0106(5) Uani 1 1 d .
O2W O 0.7720(5) -0.05590(9) 0.7346(2) 0.0269(8) Uani 1 1 d .
O3 O 0.6825(3) 0.01683(8) 0.66845(19) 0.0146(6) Uani 1 1 d .
O3W O 0.4207(4) -0.05715(10) 0.8404(2) 0.0269(8) Uani 1 1 d .
O4 O 0.2572(4) -0.00329(9) 0.87966(18) 0.0163(6) Uani 1 1 d .
O4W O 1.0673(4) 0.05551(10) 0.9315(2) 0.0273(8) Uani 1 1 d .
O5 O 0.3635(3) 0.04792(8) 0.94335(18) 0.0147(6) Uani 1 1 d .
O5W O 0.6994(5) 0.04598(11) 0.9923(2) 0.0321(8) Uani 1 1 d .
O6 O 0.2953(3) 0.01520(8) 0.75702(18) 0.0135(6) Uani 1 1 d .
O6W O 1.2945(4) 0.18223(9) 1.1042(2) 0.0227(7) Uani 1 1 d .
O7 O 1.2898(3) 0.16660(8) 0.94178(18) 0.0116(5) Uani 1 1 d .
O7W O 0.9499(4) 0.19253(9) 1.1879(2) 0.0199(7) Uani 1 1 d .
O8 O 1.1750(3) 0.11765(8) 0.86581(18) 0.0120(5) Uani 1 1 d .
O8W O 0.7290(4) 0.20543(10) 1.2485(2) 0.0228(7) Uani 1 1 d .
O9 O 1.0338(3) 0.18640(8) 0.92990(19) 0.0134(6) Uani 1 1 d .
O9W O 0.5838(4) -0.17736(9) 0.6382(2) 0.0226(7) Uani 1 1 d .
O10 O 0.6048(3) 0.15299(8) 1.12051(18) 0.0140(6) Uani 1 1 d .
O11 O 0.5152(3) 0.10503(8) 1.03958(18) 0.0139(6) Uani 1 1 d .
O12 O 0.6730(4) 0.18412(8) 1.01950(19) 0.0153(6) Uani 1 1 d .
O13 O -0.1765(3) -0.25199(7) 0.60231(17) 0.0112(5) Uani 1 1 d .
O14 O -0.0908(3) -0.19630(8) 0.64300(18) 0.0128(6) Uani 1 1 d .
O15 O -0.1553(3) -0.24315(8) 0.47032(17) 0.0105(5) Uani 1 1 d .
O16 O 0.5168(3) -0.26156(7) 0.43880(18) 0.0108(5) Uani 1 1 d .
O17 O 0.5846(3) -0.20473(7) 0.48327(19) 0.0126(6) Uani 1 1 d .
O18 O 0.2270(3) -0.24368(8) 0.38058(19) 0.0124(6) Uani 1 1 d .
O19 O 0.0214(3) -0.13224(8) 0.71171(18) 0.0130(6) Uani 1 1 d .
O20 O 0.0936(4) -0.07929(8) 0.77491(18) 0.0153(6) Uani 1 1 d .
O21 O 0.1523(4) -0.05603(8) 0.66311(18) 0.0146(6) Uani 1 1 d .
O22 O 0.6938(3) -0.13378(7) 0.54314(18) 0.0104(5) Uani 1 1 d .
O23 O 0.7903(3) -0.07905(8) 0.58859(18) 0.0119(5) Uani 1 1 d .
O24 O 0.5236(3) -0.05557(8) 0.55785(19) 0.0136(6) Uani 1 1 d .
N1 N 0.7792(4) 0.06772(9) 0.7479(2) 0.0102(6) Uani 1 1 d .
N2 N 0.4172(4) 0.06645(9) 0.8292(2) 0.0095(6) Uani 1 1 d .
N3 N 0.9159(4) 0.13841(9) 0.8426(2) 0.0089(6) Uani 1 1 d .
N4 N 0.5715(4) 0.13435(9) 0.9356(2) 0.0105(6) Uani 1 1 d .
N5 N -0.0527(4) -0.18674(9) 0.5211(2) 0.0087(6) Uani 1 1 d .
N6 N 0.3102(4) -0.18818(9) 0.4407(2) 0.0096(6) Uani 1 1 d .
N7 N 0.0834(4) -0.11225(9) 0.6039(2) 0.0106(6) Uani 1 1 d .
N8 N 0.4296(4) -0.11286(9) 0.5131(2) 0.0093(6) Uani 1 1 d .
C1 C 0.9452(4) 0.02949(10) 0.7341(2) 0.0101(7) Uani 1 1 d .
C2 C 0.7867(4) 0.03830(11) 0.7142(2) 0.0108(7) Uani 1 1 d .
C3 C 0.3190(5) 0.02627(11) 0.8853(2) 0.0121(7) Uani 1 1 d .
C4 C 0.3435(4) 0.03664(11) 0.8170(2) 0.0115(7) Uani 1 1 d .
C5 C 0.6326(4) 0.07661(10) 0.7304(2) 0.0097(7) Uani 1 1 d .
C6 C 0.5259(5) 0.09147(12) 0.6560(3) 0.0144(8) Uani 1 1 d .
H6 H 0.5506 0.0970 0.6180 0.017 Uiso 1 1 calc R
C7 C 0.3823(5) 0.09801(13) 0.6387(3) 0.0179(9) Uani 1 1 d .
H7 H 0.3103 0.1079 0.5887 0.022 Uiso 1 1 calc R
C8 C 0.3450(5) 0.08994(11) 0.6957(3) 0.0132(8) Uani 1 1 d .
H8 H 0.2483 0.0943 0.6837 0.016 Uiso 1 1 calc R
C9 C 0.4523(4) 0.07539(10) 0.7702(2) 0.0090(7) Uani 1 1 d .
C10 C 0.5974(4) 0.06876(11) 0.7881(2) 0.0114(7) Uani 1 1 d .
H10 H 0.6699 0.0591 0.8382 0.014 Uiso 1 1 calc R
C11 C 1.1789(4) 0.14677(10) 0.9010(2) 0.0083(7) Uani 1 1 d .
C12 C 1.0314(4) 0.15877(10) 0.8915(2) 0.0078(7) Uani 1 1 d .
C13 C 0.5731(4) 0.13627(11) 1.0583(3) 0.0111(7) Uani 1 1 d .
C14 C 0.6085(4) 0.15368(10) 0.9993(2) 0.0099(7) Uani 1 1 d .
C15 C 0.7756(4) 0.14923(10) 0.8317(2) 0.0093(7) Uani 1 1 d .
C16 C 0.6762(5) 0.17094(11) 0.7665(2) 0.0125(7) Uani 1 1 d .
H16 H 0.6987 0.1784 0.7286 0.015 Uiso 1 1 calc R
C17 C 0.5419(5) 0.18144(12) 0.7588(3) 0.0155(8) Uani 1 1 d .
H17 H 0.4754 0.1963 0.7159 0.019 Uiso 1 1 calc R
C18 C 0.5065(4) 0.16994(11) 0.8145(3) 0.0125(7) Uani 1 1 d .
H18 H 0.4164 0.1768 0.8087 0.015 Uiso 1 1 calc R
C19 C 0.6067(4) 0.14803(10) 0.8790(2) 0.0095(7) Uani 1 1 d .
C20 C 0.7412(4) 0.13785(10) 0.8878(2) 0.0099(7) Uani 1 1 d .
H20 H 0.8084 0.1234 0.9313 0.012 Uiso 1 1 calc R
C21 C -0.1292(4) -0.22251(11) 0.5940(2) 0.0095(7) Uani 1 1 d .
C22 C -0.1127(4) -0.21768(10) 0.5214(2) 0.0078(7) Uani 1 1 d .
C23 C 0.4908(4) -0.22976(11) 0.4496(2) 0.0102(7) Uani 1 1 d .
C24 C 0.3278(4) -0.22035(10) 0.4203(2) 0.0087(7) Uani 1 1 d .
C25 C -0.0199(4) -0.18078(10) 0.4599(2) 0.0078(7) Uani 1 1 d .
C26 C -0.1284(4) -0.16756(11) 0.3836(3) 0.0124(7) Uani 1 1 d .
H26 H -0.2258 -0.1636 0.3707 0.015 Uiso 1 1 calc R
C27 C -0.0909(5) -0.16031(12) 0.3265(3) 0.0163(8) Uani 1 1 d .
H27 H -0.1632 -0.1510 0.2758 0.020 Uiso 1 1 calc R
C28 C 0.0537(5) -0.16687(11) 0.3445(3) 0.0135(8) Uani 1 1 d .
H28 H 0.0779 -0.1624 0.3058 0.016 Uiso 1 1 calc R
C29 C 0.1620(4) -0.18022(10) 0.4211(2) 0.0080(7) Uani 1 1 d .
C30 C 0.1252(4) -0.18758(10) 0.4783(2) 0.0089(7) Uani 1 1 d .
H30 H 0.1971 -0.1970 0.5289 0.011 Uiso 1 1 calc R
C31 C 0.0714(4) -0.10082(11) 0.7200(2) 0.0104(7) Uani 1 1 d .
C32 C 0.1058(4) -0.08801(11) 0.6572(2) 0.0103(7) Uani 1 1 d .
C33 C 0.6862(4) -0.10130(10) 0.5597(2) 0.0091(7) Uani 1 1 d .
C34 C 0.5338(4) -0.08800(10) 0.5423(2) 0.0093(7) Uani 1 1 d .
C35 C 0.1164(4) -0.10181(10) 0.5445(2) 0.0097(7) Uani 1 1 d .
C36 C 0.0174(5) -0.08086(12) 0.4785(3) 0.0153(8) Uani 1 1 d .
H36 H -0.0724 -0.0733 0.4721 0.018 Uiso 1 1 calc R
C37 C 0.0527(5) -0.07113(13) 0.4216(3) 0.0192(9) Uani 1 1 d .
H37 H -0.0141 -0.0573 0.3767 0.023 Uiso 1 1 calc R
C38 C 0.1881(5) -0.08218(12) 0.4321(3) 0.0149(8) Uani 1 1 d .
H38 H 0.2117 -0.0759 0.3940 0.018 Uiso 1 1 calc R
C39 C 0.2876(4) -0.10262(10) 0.4995(2) 0.0088(7) Uani 1 1 d .
C40 C 0.2515(4) -0.11296(11) 0.5553(2) 0.0102(7) Uani 1 1 d .
H40 H 0.3172 -0.1272 0.5997 0.012 Uiso 1 1 calc R
O10W O 0.1599(8) -0.00061(12) 0.5658(4) 0.0661(19) Uani 1 1 d .
O11W O 0.4882(8) -0.01169(18) 0.7122(5) 0.083(2) Uani 1 1 d .
O12W O 0.6567(6) -0.01052(13) 0.8839(4) 0.0631(17) Uani 1 1 d .
O13W O -0.0891(5) -0.01265(11) 0.8758(2) 0.0330(9) Uani 1 1 d .
O14W O 0.0245(5) -0.42514(12) 0.4639(3) 0.0383(9) Uani 1 1 d .
O15W O 0.746(3) -0.1087(5) 0.9259(10) 0.43(2) Uani 1 1 d .
O16W O -0.0317(7) -0.35193(16) 0.4132(4) 0.0618(16) Uani 1 1 d .
O17W O 0.5197(8) -0.08790(17) 0.7459(5) 0.089(3) Uani 1 1 d .
O18W O 0.4762(4) -0.16427(10) 0.7401(2) 0.0260(7) Uani 1 1 d .
O19W O -0.3094(4) -0.25334(10) 0.1915(2) 0.0235(7) Uani 1 1 d .
O20W O -0.6234(4) -0.24490(9) 0.0799(2) 0.0226(7) Uani 1 1 d .
O21W O -0.0737(4) -0.25541(9) 0.3563(2) 0.0215(7) Uani 1 1 d .
O22W O -0.8227(4) -0.24652(9) 0.1319(2) 0.0210(7) Uani 1 1 d .
O23W O -0.1912(5) -0.36970(11) 0.2482(3) 0.0342(9) Uani 1 1 d .

loop_
_atom_site_aniso_label
_atom_site_aniso_U_11
_atom_site_aniso_U_22
_atom_site_aniso_U_33
_atom_site_aniso_U_23
_atom_site_aniso_U_13
_atom_site_aniso_U_12
Cu1 0.0093(2) 0.0062(2) 0.0143(2) -0.00387(17) 0.00879(18) -0.00221(16)
Cu2 0.0175(2) 0.0120(2) 0.0133(2) -0.00298(18) 0.0123(2) -0.00594(19)
Cu3 0.0148(2) 0.0063(2) 0.0140(2) -0.00120(17) 0.01152(19) -0.00267(17)
Cu4 0.0072(2) 0.0044(2) 0.0161(2) -0.00117(17) 0.00812(18) -0.00036(16)
Mn1 0.0139(3) 0.0069(3) 0.0180(3) -0.0049(2) 0.0100(2) -0.0032(2)
Mn2 0.0184(3) 0.0063(3) 0.0138(3) -0.0040(2) 0.0109(2) -0.0074(2)
Mn3 0.0078(3) 0.0050(3) 0.0132(3) -0.0011(2) 0.0069(2) -0.0006(2)
Mn4 0.0139(3) 0.0073(3) 0.0144(3) 0.0007(2) 0.0100(2) 0.0000(2)
O1 0.0125(13) 0.0091(13) 0.0180(14) -0.0055(11) 0.0095(12) -0.0027(10)
O1W 0.0225(16) 0.0143(15) 0.0251(16) 0.0019(12) 0.0165(14) 0.0024(12)
O2 0.0118(13) 0.0067(12) 0.0171(14) -0.0047(10) 0.0104(11) -0.0017(10)
O2W 0.045(2) 0.0163(16) 0.0231(17) -0.0015(13) 0.0206(17) -0.0059(15)
O3 0.0137(14) 0.0111(14) 0.0236(15) -0.0096(12) 0.0131(12) -0.0046(11)
O3W 0.0317(19) 0.0204(17) 0.0247(18) 0.0044(14) 0.0126(16) -0.0027(14)
O4 0.0188(15) 0.0177(15) 0.0159(14) 0.0018(12) 0.0115(12) -0.0074(12)
O4W 0.035(2) 0.0280(19) 0.0251(18) 0.0058(15) 0.0203(16) 0.0076(16)
O5 0.0189(15) 0.0154(14) 0.0146(14) -0.0017(11) 0.0123(12) -0.0077(12)
O5W 0.037(2) 0.030(2) 0.030(2) 0.0106(16) 0.0187(17) 0.0009(17)
O6 0.0172(14) 0.0132(14) 0.0149(14) -0.0029(11) 0.0118(12) -0.0074(11)
O6W 0.0257(17) 0.0226(17) 0.0230(16) 0.0093(13) 0.0151(14) 0.0004(14)
O7 0.0088(13) 0.0101(13) 0.0187(14) -0.0033(11) 0.0093(11) -0.0001(10)
O7W 0.0188(15) 0.0205(16) 0.0260(17) 0.0124(13) 0.0158(14) 0.0093(13)
O8 0.0109(13) 0.0098(13) 0.0199(14) -0.0056(11) 0.0112(12) -0.0023(10)
O8W 0.0280(18) 0.0292(18) 0.0175(15) -0.0077(13) 0.0165(14) -0.0096(14)
O9 0.0087(13) 0.0099(13) 0.0222(15) -0.0079(11) 0.0086(12) -0.0030(10)
O9W 0.0267(17) 0.0213(17) 0.0207(16) 0.0050(13) 0.0132(14) -0.0020(14)
O10 0.0206(15) 0.0108(13) 0.0164(14) -0.0022(11) 0.0137(13) -0.0038(11)
O11 0.0205(15) 0.0135(14) 0.0144(14) -0.0024(11) 0.0138(12) -0.0035(12)
O12 0.0266(16) 0.0085(13) 0.0179(14) -0.0014(11) 0.0166(13) -0.0057(12)
O13 0.0170(14) 0.0058(12) 0.0146(13) 0.0016(10) 0.0110(12) -0.0025(10)
O14 0.0195(14) 0.0100(13) 0.0145(13) 0.0003(11) 0.0128(12) -0.0023(11)
O15 0.0125(13) 0.0086(12) 0.0141(13) -0.0016(10) 0.0095(11) -0.0030(10)
O16 0.0085(12) 0.0060(12) 0.0193(14) -0.0021(10) 0.0084(11) 0.0015(10)
O17 0.0099(13) 0.0060(12) 0.0248(15) -0.0036(11) 0.0112(12) 0.0006(10)
O18 0.0079(12) 0.0071(13) 0.0222(15) -0.0035(11) 0.0080(12) -0.0010(10)
O19 0.0202(15) 0.0088(13) 0.0169(14) 0.0008(11) 0.0145(12) -0.0004(11)
O20 0.0249(16) 0.0109(14) 0.0161(14) -0.0020(11) 0.0150(13) -0.0027(12)
O21 0.0242(16) 0.0098(13) 0.0159(14) -0.0039(11) 0.0147(13) -0.0045(12)
O22 0.0110(13) 0.0060(12) 0.0179(14) -0.0023(10) 0.0101(11) -0.0008(10)
O23 0.0104(13) 0.0087(13) 0.0180(14) -0.0031(11) 0.0086(11) -0.0029(10)
O24 0.0122(13) 0.0085(13) 0.0236(15) -0.0042(11) 0.0119(12) -0.0011(10)
N1 0.0097(15) 0.0103(15) 0.0151(16) -0.0025(12) 0.0096(13) -0.0029(12)
N2 0.0095(15) 0.0109(15) 0.0125(15) 0.0011(12) 0.0087(13) -0.0007(12)
N3 0.0095(15) 0.0078(14) 0.0130(15) -0.0039(12) 0.0084(13) -0.0009(12)
N4 0.0124(15) 0.0086(15) 0.0160(16) 0.0001(12) 0.0114(13) -0.0029(12)
N5 0.0115(15) 0.0062(14) 0.0140(15) 0.0010(12) 0.0106(13) 0.0006(12)
N6 0.0075(14) 0.0091(15) 0.0156(16) -0.0011(12) 0.0084(13) -0.0009(12)
N7 0.0118(15) 0.0109(15) 0.0152(16) -0.0014(12) 0.0112(13) -0.0013(12)
N8 0.0106(15) 0.0066(14) 0.0165(16) -0.0007(12) 0.0110(13) 0.0010(12)
C1 0.0135(18) 0.0082(17) 0.0127(17) -0.0041(14) 0.0097(15) -0.0040(14)
C2 0.0122(18) 0.0106(17) 0.0156(18) -0.0030(14) 0.0115(15) -0.0040(14)
C3 0.0120(18) 0.0153(19) 0.0108(17) 0.0017(14) 0.0072(15) 0.0010(15)
C4 0.0099(17) 0.0146(19) 0.0130(18) 0.0023(14) 0.0080(15) -0.0011(14)
C5 0.0115(17) 0.0091(17) 0.0139(18) -0.0026(14) 0.0104(15) -0.0033(14)
C6 0.017(2) 0.018(2) 0.0158(19) 0.0003(15) 0.0133(17) -0.0011(16)
C7 0.017(2) 0.026(2) 0.0153(19) 0.0077(17) 0.0113(17) 0.0058(17)
C8 0.0130(18) 0.0150(19) 0.0172(19) 0.0037(15) 0.0118(16) 0.0037(15)
C9 0.0120(17) 0.0082(16) 0.0102(17) -0.0006(13) 0.0083(15) -0.0020(13)
C10 0.0109(17) 0.0140(18) 0.0137(18) 0.0003(14) 0.0097(15) -0.0021(14)
C11 0.0103(17) 0.0038(15) 0.0134(17) -0.0002(13) 0.0081(14) -0.0003(13)
C12 0.0079(16) 0.0053(16) 0.0123(17) -0.0011(13) 0.0070(14) 0.0000(13)
C13 0.0101(17) 0.0098(17) 0.0163(18) 0.0017(14) 0.0090(15) 0.0006(14)
C14 0.0108(17) 0.0090(17) 0.0137(18) -0.0002(14) 0.0091(15) 0.0005(13)
C15 0.0086(17) 0.0086(17) 0.0129(17) -0.0022(14) 0.0072(14) -0.0005(13)
C16 0.0144(18) 0.0133(18) 0.0133(18) 0.0004(14) 0.0097(16) -0.0006(15)
C17 0.0133(19) 0.018(2) 0.0178(19) 0.0063(16) 0.0097(16) 0.0043(16)
C18 0.0090(17) 0.0121(18) 0.0186(19) -0.0009(15) 0.0089(15) 0.0023(14)
C19 0.0104(17) 0.0092(17) 0.0108(17) -0.0010(14) 0.0069(14) -0.0020(14)
C20 0.0105(17) 0.0073(16) 0.0123(17) 0.0018(13) 0.0064(14) 0.0008(13)
C21 0.0079(16) 0.0099(17) 0.0128(17) 0.0005(14) 0.0069(14) 0.0010(13)
C22 0.0076(16) 0.0046(16) 0.0142(17) 0.0016(13) 0.0078(14) 0.0001(13)
C23 0.0083(17) 0.0091(17) 0.0151(18) 0.0010(14) 0.0076(15) 0.0002(13)
C24 0.0103(17) 0.0055(16) 0.0135(17) 0.0024(13) 0.0084(14) 0.0025(13)
C25 0.0099(17) 0.0046(15) 0.0145(17) -0.0006(13) 0.0102(15) -0.0007(13)
C26 0.0086(17) 0.0131(18) 0.020(2) 0.0040(15) 0.0106(16) 0.0035(14)
C27 0.0120(19) 0.024(2) 0.0156(19) 0.0085(16) 0.0092(16) 0.0067(16)
C28 0.0143(19) 0.0150(19) 0.0173(19) 0.0051(15) 0.0125(16) 0.0028(15)
C29 0.0081(16) 0.0049(16) 0.0138(17) 0.0000(13) 0.0077(14) 0.0003(13)
C30 0.0086(16) 0.0078(16) 0.0128(17) -0.0001(13) 0.0073(14) 0.0013(13)
C31 0.0120(17) 0.0094(17) 0.0116(17) 0.0011(14) 0.0074(15) 0.0014(14)
C32 0.0102(17) 0.0092(17) 0.0139(18) 0.0008(14) 0.0080(15) -0.0013(14)
C33 0.0112(17) 0.0066(16) 0.0129(17) -0.0004(13) 0.0086(14) -0.0007(13)
C34 0.0104(17) 0.0068(16) 0.0137(17) -0.0007(13) 0.0083(15) -0.0002(13)
C35 0.0115(17) 0.0061(16) 0.0159(18) -0.0018(14) 0.0104(15) -0.0029(13)
C36 0.0130(18) 0.018(2) 0.021(2) 0.0050(16) 0.0133(17) 0.0048(15)
C37 0.017(2) 0.024(2) 0.024(2) 0.0136(18) 0.0157(18) 0.0103(17)
C38 0.0155(19) 0.0159(19) 0.020(2) 0.0054(16) 0.0139(17) 0.0007(16)
C39 0.0099(17) 0.0054(16) 0.0154(18) -0.0015(13) 0.0096(15) -0.0015(13)
C40 0.0115(17) 0.0096(17) 0.0124(17) 0.0020(14) 0.0083(15) 0.0020(14)
O10W 0.118(5) 0.019(2) 0.136(5) 0.024(3) 0.118(5) 0.018(3)
O11W 0.111(5) 0.070(4) 0.130(6) -0.051(4) 0.104(5) -0.050(4)
O12W 0.064(3) 0.031(2) 0.125(5) -0.024(3) 0.070(4) -0.016(2)
O13W 0.046(2) 0.0252(19) 0.034(2) 0.0008(16) 0.0251(19) 0.0008(17)
O14W 0.043(2) 0.036(2) 0.040(2) -0.0017(18) 0.025(2) -0.0019(19)
O15W 0.61(4) 0.158(15) 0.138(13) 0.066(11) -0.048(19) -0.01(2)
O16W 0.090(4) 0.059(3) 0.066(4) 0.028(3) 0.061(3) 0.037(3)
O17W 0.099(5) 0.070(4) 0.153(7) -0.080(5) 0.103(5) -0.051(4)
O18W 0.0251(18) 0.0316(19) 0.0237(17) 0.0046(15) 0.0147(15) 0.0031(15)
O19W 0.0211(16) 0.0295(19) 0.0246(17) -0.0009(14) 0.0153(14) 0.0015(14)
O20W 0.0284(18) 0.0162(16) 0.0258(17) -0.0008(13) 0.0164(15) -0.0036(13)
O21W 0.0247(17) 0.0211(16) 0.0254(17) -0.0088(13) 0.0179(15) -0.0065(13)
O22W 0.0205(16) 0.0176(16) 0.0262(17) 0.0020(13) 0.0135(14) -0.0002(13)
O23W 0.039(2) 0.030(2) 0.043(2) 0.0105(18) 0.028(2) 0.0093(17)

loop_
_atom_type_symbol
_atom_type_description
_atom_type_scat_dispersion_real
_atom_type_scat_dispersion_imag
_atom_type_scat_source
C C 0.0033 0.0016 'International Tables Vol C Tables 4.2.6.8 and 6.1.1.4'
H H 0.0000 0.0000 'International Tables Vol C Tables 4.2.6.8 and 6.1.1.4'
Cu Cu 0.3201 1.2651 'International Tables Vol C Tables 4.2.6.8 and 6.1.1.4'
Mn Mn 0.3368 0.7283 'International Tables Vol C Tables 4.2.6.8 and 6.1.1.4'
N N 0.0061 0.0033 'International Tables Vol C Tables 4.2.6.8 and 6.1.1.4'
O O 0.0106 0.0060 'International Tables Vol C Tables 4.2.6.8 and 6.1.1.4'

loop_
_geom_angle_atom_site_label_1
_geom_angle_atom_site_label_2
_geom_angle_atom_site_label_3
_geom_angle
_geom_angle_site_symmetry_1
_geom_angle_site_symmetry_3
N3 Cu1 N1 102.69(14) . .
N3 Cu1 O2 170.91(13) . .
N1 Cu1 O2 82.20(13) . .
N3 Cu1 O8 83.07(13) . .
N1 Cu1 O8 172.18(13) . .
O2 Cu1 O8 91.40(11) . .
N3 Cu1 O4W 104.00(13) . .
N1 Cu1 O4W 94.26(14) . .
O2 Cu1 O4W 83.08(12) . .
O8 Cu1 O4W 89.39(13) . .
N2 Cu2 N4 104.85(14) . .
N2 Cu2 O11 171.06(13) . .
N4 Cu2 O11 83.93(13) . .
N2 Cu2 O5 84.78(13) . .
N4 Cu2 O5 169.85(13) . .
O11 Cu2 O5 86.55(12) . .
N5 Cu3 O14 84.64(13) . .
N5 Cu3 N7 106.21(14) . .
O14 Cu3 N7 168.25(13) . .
N5 Cu3 O19 169.99(13) . .
O14 Cu3 O19 85.69(12) . .
N7 Cu3 O19 83.24(13) . .
N8 Cu4 N6 102.36(14) . .
N8 Cu4 O17 170.37(13) . .
N6 Cu4 O17 82.41(13) . .
N8 Cu4 O22 82.65(13) . .
N6 Cu4 O22 166.75(13) . .
O17 Cu4 O22 90.94(11) . .
N8 Cu4 O9W 93.63(13) . .
N6 Cu4 O9W 101.51(13) . .
O17 Cu4 O9W 93.58(13) . .
O22 Cu4 O9W 90.29(12) . .
O3 Mn1 O1W 93.09(12) . .
O3 Mn1 O24 100.09(11) . .
O1W Mn1 O24 92.74(12) . .
O3 Mn1 O23 171.18(12) . .
O1W Mn1 O23 95.29(12) . .
O24 Mn1 O23 76.79(11) . .
O3 Mn1 O2W 83.58(13) . .
O1W Mn1 O2W 175.90(14) . .
O24 Mn1 O2W 85.51(13) . .
O23 Mn1 O2W 87.93(12) . .
O3 Mn1 O1 75.12(11) . .
O1W Mn1 O1 95.57(12) . .
O24 Mn1 O1 170.61(11) . .
O23 Mn1 O1 106.72(11) . .
O2W Mn1 O1 85.91(13) . .
O6 Mn2 O21 95.86(12) . .
O6 Mn2 O4 80.04(11) . .
O21 Mn2 O4 173.29(12) . .
O6 Mn2 O20 174.48(12) . .
O21 Mn2 O20 79.45(11) . .
O4 Mn2 O20 104.35(11) . .
O6 Mn2 O3W 88.52(13) . .
O21 Mn2 O3W 89.04(13) . .
O4 Mn2 O3W 85.57(13) . .
O20 Mn2 O3W 88.49(13) . .
O6 Mn2 O1 91.49(11) . 1_455
O21 Mn2 O1 97.40(12) . 1_455
O4 Mn2 O1 88.06(12) . 1_455
O20 Mn2 O1 92.01(12) . 1_455
O3W Mn2 O1 173.52(12) . 1_455
O6W Mn3 O13 168.23(12) . 2_656
O6W Mn3 O15 92.53(12) . 2_656
O13 Mn3 O15 77.25(10) 2_656 2_656
O6W Mn3 O9 88.20(13) . .
O13 Mn3 O9 86.03(12) 2_656 .
O15 Mn3 O9 90.09(11) 2_656 .
O6W Mn3 O7 94.72(13) . .
O13 Mn3 O7 93.70(11) 2_656 .
O15 Mn3 O7 163.26(11) 2_656 .
O9 Mn3 O7 75.09(11) . .
O6W Mn3 O16 97.40(12) . 2_756
O13 Mn3 O16 89.27(11) 2_656 2_756
O15 Mn3 O16 94.31(11) 2_656 2_756
O9 Mn3 O16 172.71(11) . 2_756
O7 Mn3 O16 99.69(11) . 2_756
O18 Mn4 O8W 105.72(13) 2_656 .
O18 Mn4 O10 166.39(12) 2_656 .
O8W Mn4 O10 83.73(12) . .
O18 Mn4 O12 94.53(12) 2_656 .
O8W Mn4 O12 159.74(13) . .
O10 Mn4 O12 76.42(11) . .
O18 Mn4 O7W 83.90(12) 2_656 .
O8W Mn4 O7W 94.25(13) . .
O10 Mn4 O7W 105.49(12) . .
O12 Mn4 O7W 87.28(13) . .
O18 Mn4 O16 73.85(10) 2_656 2_656
O8W Mn4 O16 96.14(13) . 2_656
O10 Mn4 O16 95.71(11) . 2_656
O12 Mn4 O16 89.87(11) . 2_656
O7W Mn4 O16 157.28(11) . 2_656
C1 O1 Mn1 111.6(3) . .
C1 O1 Mn2 124.2(3) . 1_655
Mn1 O1 Mn2 122.44(13) . 1_655
C1 O2 Cu1 113.4(2) . .
C2 O3 Mn1 117.6(3) . .
C3 O4 Mn2 111.8(3) . .
C3 O5 Cu2 111.0(3) . .
C4 O6 Mn2 112.4(2) . .
C11 O7 Mn3 115.5(2) . .
C11 O8 Cu1 112.2(2) . .
C12 O9 Mn3 114.4(2) . .
C13 O10 Mn4 114.6(3) . .
C13 O11 Cu2 112.3(3) . .
C14 O12 Mn4 113.8(2) . .
C21 O13 Mn3 113.0(2) . 2_646
C21 O14 Cu3 112.1(2) . .
C22 O15 Mn3 112.7(2) . 2_646
C23 O16 Mn3 125.9(3) . 2_746
C23 O16 Mn4 110.7(2) . 2_646
Mn3 O16 Mn4 122.52(12) 2_746 2_646
C23 O17 Cu4 113.5(2) . .
C24 O18 Mn4 119.6(2) . 2_646
C31 O19 Cu3 112.5(3) . .
C31 O20 Mn2 111.9(3) . .
C32 O21 Mn2 112.4(3) . .
C33 O22 Cu4 112.5(2) . .
C33 O23 Mn1 114.2(2) . .
C34 O24 Mn1 113.0(2) . .
C2 N1 C5 115.2(3) . .
C2 N1 Cu1 113.9(3) . .
C5 N1 Cu1 130.9(3) . .
C4 N2 C9 116.1(3) . .
C4 N2 Cu2 111.8(3) . .
C9 N2 Cu2 131.9(3) . .
C12 N3 C15 115.4(3) . .
C12 N3 Cu1 112.9(3) . .
C15 N3 Cu1 130.7(3) . .
C14 N4 C19 117.9(3) . .
C14 N4 Cu2 112.6(3) . .
C19 N4 Cu2 129.5(3) . .
C22 N5 C25 118.2(3) . .
C22 N5 Cu3 112.3(3) . .
C25 N5 Cu3 129.4(3) . .
C24 N6 C29 115.0(3) . .
C24 N6 Cu4 113.4(3) . .
C29 N6 Cu4 131.2(3) . .
C32 N7 C35 116.1(3) . .
C32 N7 Cu3 112.8(3) . .
C35 N7 Cu3 130.6(3) . .
C34 N8 C39 116.5(3) . .
C34 N8 Cu4 113.9(3) . .
C39 N8 Cu4 129.4(3) . .
O2 C1 O1 126.6(4) . .
O2 C1 C2 116.1(3) . .
O1 C1 C2 117.3(3) . .
O3 C2 N1 128.5(4) . .
O3 C2 C1 117.5(3) . .
N1 C2 C1 113.9(3) . .
O4 C3 O5 124.6(4) . .
O4 C3 C4 117.8(4) . .
O5 C3 C4 117.6(4) . .
O6 C4 N2 127.4(4) . .
O6 C4 C3 117.8(4) . .
N2 C4 C3 114.7(4) . .
C6 C5 C10 120.6(4) . .
C6 C5 N1 120.6(3) . .
C10 C5 N1 118.8(4) . .
C5 C6 C7 119.5(4) . .
C5 C6 H6 120.2 . .
C7 C6 H6 120.2 . .
C6 C7 C8 120.5(4) . .
C6 C7 H7 119.7 . .
C8 C7 H7 119.7 . .
C9 C8 C7 119.7(4) . .
C9 C8 H8 120.1 . .
C7 C8 H8 120.1 . .
C8 C9 C10 120.1(4) . .
C8 C9 N2 121.1(3) . .
C10 C9 N2 118.9(3) . .
C5 C10 C9 119.6(4) . .
C5 C10 H10 120.2 . .
C9 C10 H10 120.2 . .
O7 C11 O8 126.6(4) . .
O7 C11 C12 116.9(3) . .
O8 C11 C12 116.5(3) . .
O9 C12 N3 128.0(3) . .
O9 C12 C11 117.9(3) . .
N3 C12 C11 114.1(3) . .
O10 C13 O11 125.1(4) . .
O10 C13 C14 118.4(4) . .
O11 C13 C14 116.4(3) . .
O12 C14 N4 128.8(4) . .
O12 C14 C13 116.8(3) . .
N4 C14 C13 114.4(3) . .
C20 C15 C16 120.4(4) . .
C20 C15 N3 118.8(3) . .
C16 C15 N3 120.7(3) . .
C15 C16 C17 119.0(4) . .
C15 C16 H16 120.5 . .
C17 C16 H16 120.5 . .
C18 C17 C16 120.8(4) . .
C18 C17 H17 119.6 . .
C16 C17 H17 119.6 . .
C19 C18 C17 119.5(4) . .
C19 C18 H18 120.3 . .
C17 C18 H18 120.3 . .
C20 C19 C18 120.2(4) . .
C20 C19 N4 118.6(3) . .
C18 C19 N4 121.1(3) . .
C19 C20 C15 120.1(4) . .
C19 C20 H20 119.9 . .
C15 C20 H20 119.9 . .
O13 C21 O14 124.4(4) . .
O13 C21 C22 118.4(3) . .
O14 C21 C22 117.2(3) . .
O15 C22 N5 128.3(4) . .
O15 C22 C21 118.0(3) . .
N5 C22 C21 113.7(3) . .
O17 C23 O16 127.0(4) . .
O17 C23 C24 115.9(3) . .
O16 C23 C24 117.0(3) . .
O18 C24 N6 127.2(4) . .
O18 C24 C23 118.6(3) . .
N6 C24 C23 114.2(3) . .
C26 C25 C30 120.0(3) . .
C26 C25 N5 121.2(3) . .
C30 C25 N5 118.8(3) . .
C25 C26 C27 119.9(4) . .
C25 C26 H26 120.1 . .
C27 C26 H26 120.1 . .
C26 C27 C28 120.6(4) . .
C26 C27 H27 119.7 . .
C28 C27 H27 119.7 . .
C27 C28 C29 119.3(4) . .
C27 C28 H28 120.4 . .
C29 C28 H28 120.4 . .
C30 C29 C28 120.4(3) . .
C30 C29 N6 118.9(3) . .
C28 C29 N6 120.6(3) . .
C29 C30 C25 119.9(4) . .
C29 C30 H30 120.1 . .
C25 C30 H30 120.1 . .
O20 C31 O19 125.3(4) . .
O20 C31 C32 117.9(4) . .
O19 C31 C32 116.8(3) . .
O21 C32 N7 128.2(4) . .
O21 C32 C31 117.9(3) . .
N7 C32 C31 113.9(3) . .
O23 C33 O22 126.1(4) . .
O23 C33 C34 116.9(3) . .
O22 C33 C34 117.0(3) . .
O24 C34 N8 128.2(4) . .
O24 C34 C33 118.0(3) . .
N8 C34 C33 113.8(3) . .
C36 C35 C40 120.8(4) . .
C36 C35 N7 121.0(4) . .
C40 C35 N7 118.3(4) . .
C35 C36 C37 119.6(4) . .
C35 C36 H36 120.2 . .
C37 C36 H36 120.2 . .
C38 C37 C36 119.9(4) . .
C38 C37 H37 120.1 . .
C36 C37 H37 120.1 . .
C39 C38 C37 119.8(4) . .
C39 C38 H38 120.1 . .
C37 C38 H38 120.1 . .
C40 C39 C38 120.4(4) . .
C40 C39 N8 119.0(3) . .
C38 C39 N8 120.6(3) . .
C39 C40 C35 119.4(4) . .
C39 C40 H40 120.3 . .
C35 C40 H40 120.3 . .

loop_
_geom_bond_atom_site_label_1
_geom_bond_atom_site_label_2
_geom_bond_distance
_geom_bond_site_symmetry_2
Cu1 N3 1.967(3) .
Cu1 N1 1.984(3) .
Cu1 O2 2.002(3) .
Cu1 O8 2.006(3) .
Cu1 O4W 2.427(4) .
Cu2 N2 1.960(3) .
Cu2 N4 1.966(3) .
Cu2 O11 1.969(3) .
Cu2 O5 1.987(3) .
Cu3 N5 1.956(3) .
Cu3 O14 1.956(3) .
Cu3 N7 1.965(3) .
Cu3 O19 1.978(3) .
Cu4 N8 1.976(3) .
Cu4 N6 1.980(3) .
Cu4 O17 1.998(3) .
Cu4 O22 2.018(3) .
Cu4 O9W 2.360(3) .
Mn1 O3 2.125(3) .
Mn1 O1W 2.150(3) .
Mn1 O24 2.163(3) .
Mn1 O23 2.165(3) .
Mn1 O2W 2.259(3) .
Mn1 O1 2.297(3) .
Mn2 O6 2.089(3) .
Mn2 O21 2.098(3) .
Mn2 O4 2.130(3) .
Mn2 O20 2.132(3) .
Mn2 O3W 2.278(4) .
Mn2 O1 2.313(3) 1_455
Mn3 O6W 2.126(3) .
Mn3 O13 2.175(3) 2_656
Mn3 O15 2.176(3) 2_656
Mn3 O9 2.201(3) .
Mn3 O7 2.206(3) .
Mn3 O16 2.249(3) 2_756
Mn4 O18 2.098(3) 2_656
Mn4 O8W 2.127(3) .
Mn4 O10 2.166(3) .
Mn4 O12 2.183(3) .
Mn4 O7W 2.185(3) .
Mn4 O16 2.397(3) 2_656
O1 C1 1.261(5) .
O1 Mn2 2.313(3) 1_655
O2 C1 1.260(5) .
O3 C2 1.260(5) .
O4 C3 1.251(5) .
O5 C3 1.254(5) .
O6 C4 1.272(5) .
O7 C11 1.243(5) .
O8 C11 1.270(5) .
O9 C12 1.262(5) .
O10 C13 1.237(5) .
O11 C13 1.271(5) .
O12 C14 1.269(5) .
O13 C21 1.250(5) .
O13 Mn3 2.175(3) 2_646
O14 C21 1.268(5) .
O15 C22 1.267(5) .
O15 Mn3 2.176(3) 2_646
O16 C23 1.256(5) .
O16 Mn3 2.249(3) 2_746
O16 Mn4 2.397(3) 2_646
O17 C23 1.256(5) .
O18 C24 1.263(5) .
O18 Mn4 2.099(3) 2_646
O19 C31 1.255(5) .
O20 C31 1.252(5) .
O21 C32 1.267(5) .
O22 C33 1.263(5) .
O23 C33 1.242(5) .
O24 C34 1.261(5) .
N1 C2 1.299(5) .
N1 C5 1.431(5) .
N2 C4 1.299(5) .
N2 C9 1.422(5) .
N3 C12 1.310(5) .
N3 C15 1.434(5) .
N4 C14 1.298(5) .
N4 C19 1.430(5) .
N5 C22 1.314(5) .
N5 C25 1.426(5) .
N6 C24 1.304(5) .
N6 C29 1.427(5) .
N7 C32 1.297(5) .
N7 C35 1.427(5) .
N8 C34 1.309(5) .
N8 C39 1.426(5) .
C1 C2 1.535(5) .
C3 C4 1.535(5) .
C5 C6 1.384(6) .
C5 C10 1.389(5) .
C6 C7 1.385(6) .
C6 H6 0.9300 .
C7 C8 1.394(6) .
C7 H7 0.9300 .
C8 C9 1.383(6) .
C8 H8 0.9300 .
C9 C10 1.397(5) .
C10 H10 0.9300 .
C11 C12 1.531(5) .
C13 C14 1.529(5) .
C15 C20 1.389(5) .
C15 C16 1.389(6) .
C16 C17 1.397(6) .
C16 H16 0.9300 .
C17 C18 1.390(6) .
C17 H17 0.9300 .
C18 C19 1.390(6) .
C18 H18 0.9300 .
C19 C20 1.387(5) .
C20 H20 0.9300 .
C21 C22 1.525(5) .
C23 C24 1.533(5) .
C25 C26 1.390(5) .
C25 C30 1.394(5) .
C26 C27 1.390(6) .
C26 H26 0.9300 .
C27 C28 1.391(6) .
C27 H27 0.9300 .
C28 C29 1.395(5) .
C28 H28 0.9300 .
C29 C30 1.389(5) .
C30 H30 0.9300 .
C31 C32 1.525(5) .
C33 C34 1.535(5) .
C35 C36 1.381(6) .
C35 C40 1.387(5) .
C36 C37 1.393(6) .
C36 H36 0.9300 .
C37 C38 1.391(6) .
C37 H37 0.9300 .
C38 C39 1.385(6) .
C38 H38 0.9300 .
C39 C40 1.385(5) .
C40 H40 0.9300 .
